data_4030414
loop_
_publ_author_name
'Olbrich, Martin'
'Mayer, Peter'
'Trauner, Dirk'

_publ_section_title
;
 Synthetic Studies toward Polytwistane Hydrocarbon Nanorods.
;
_journal_issue 4
_journal_name_full 'The Journal of organic chemistry'
_journal_page_first 2042
_journal_page_last 2055
_journal_paper_doi 10.1021/jo502618g
_journal_volume 80
_journal_year 2015
_chemical_formula_moiety 'C10 H18 O2'
_chemical_formula_sum 'C10 H18 O2'
_chemical_formula_weight 170.249
_space_group_IT_number 14
_symmetry_cell_setting monoclinic
_symmetry_Int_Tables_number 14
_symmetry_space_group_name_Hall '-P 2ybc'
_symmetry_space_group_name_H-M 'P 1 21/c 1'
_atom_sites_solution_hydrogens geom
_atom_sites_solution_primary direct
_atom_sites_solution_secondary difmap
_audit_block_code C10H18O2_qo045_trauner
_audit_creation_date
;
'Fri Mar 23 14:19:55 2012'
;
_audit_creation_method 'form98_non/compatible with shelxl97-2'
_audit_update_record 27-Mar-12
_cell_angle_alpha 90.00
_cell_angle_beta 101.702(8)
_cell_angle_gamma 90.00
_cell_formula_units_Z 4
_cell_length_a 12.7135(12)
_cell_length_b 8.5955(8)
_cell_length_c 8.7809(7)
_cell_measurement_reflns_used 976
_cell_measurement_temperature 173(2)
_cell_measurement_theta_max 26.3107
_cell_measurement_theta_min 4.3285
_cell_volume 939.62(15)
_computing_cell_refinement
;
CrysAlisPro, Agilent Technologies,
Version 1.171.35.11 (release 16-05-2011 CrysAlis171 .NET)
(compiled May 16 2011,17:55:39)
;
_computing_data_collection
;
CrysAlisPro, Agilent Technologies,
Version 1.171.35.11 (release 16-05-2011 CrysAlis171 .NET)
(compiled May 16 2011,17:55:39)
;
_computing_data_reduction
;
CrysAlisPro, Agilent Technologies,
Version 1.171.35.11 (release 16-05-2011 CrysAlis171 .NET)
(compiled May 16 2011,17:55:39)
;
_computing_structure_refinement
;
Sheldrick, G. M. (2008).
<i>Acta Cryst.</i> A<b>64</b>, 112--122.
;
_computing_structure_solution
;
A. Altomare, M. C. Burla, M. Camalli, G. L. Cascarano, C. Giacovazzo, A.
Guagliardi, A. G. G. Moliterni, G. Polidori, R. Spagna: SIR97: a new tool for
crystal structure determination and refinement; J. Appl. Crystallogr. 1999,
32, 115-119.
;
_diffrn_ambient_temperature 173(2)
_diffrn_detector_area_resol_mean 15.9809
_diffrn_measured_fraction_theta_full 0.991
_diffrn_measured_fraction_theta_max 0.991
_diffrn_measurement_details
;
  1 omega  -90.00    9.00   1.0000    7.0000
omega____ theta____ kappa____ phi______ frames
    -      -20.2931  -38.0000   30.0000 99

  2 omega  -47.00   52.00   1.0000    7.0000
omega____ theta____ kappa____ phi______ frames
    -       21.2306  -38.0000  -90.0000 99

;
_diffrn_measurement_device 'CCD camera on \k-goniostat'
_diffrn_measurement_device_type 'Oxford XCalibur'
_diffrn_measurement_method '\w scans'
_diffrn_orient_matrix_UB_11 -0.0358303000
_diffrn_orient_matrix_UB_12 -0.0428443000
_diffrn_orient_matrix_UB_13 0.0360708000
_diffrn_orient_matrix_UB_21 0.0386055000
_diffrn_orient_matrix_UB_22 0.0469580000
_diffrn_orient_matrix_UB_23 0.0431570000
_diffrn_orient_matrix_UB_31 -0.0634394000
_diffrn_orient_matrix_UB_32 0.0526618000
_diffrn_orient_matrix_UB_33 -0.0091003000
_diffrn_radiation_collimation '0.5 mm collimator'
_diffrn_radiation_monochromator graphite
_diffrn_radiation_source 'fine-focus sealed tube'
_diffrn_radiation_type MoK\a
_diffrn_radiation_wavelength 0.71073
_diffrn_reflns_av_R_equivalents 0.0209
_diffrn_reflns_av_sigmaI/netI 0.0431
_diffrn_reflns_limit_h_max 11
_diffrn_reflns_limit_h_min -15
_diffrn_reflns_limit_k_max 10
_diffrn_reflns_limit_k_min -5
_diffrn_reflns_limit_l_max 8
_diffrn_reflns_limit_l_min -10
_diffrn_reflns_number 3173
_diffrn_reflns_theta_full 26.37
_diffrn_reflns_theta_max 26.37
_diffrn_reflns_theta_min 4.34
_diffrn_source_current 40_mA
_diffrn_source_power 2.00_kW
_diffrn_source_type 'Spellman generator'
_diffrn_source_voltage 50_kV
_exptl_absorpt_coefficient_mu 0.081
_exptl_absorpt_correction_T_max 1.00000
_exptl_absorpt_correction_T_min 0.84909
_exptl_absorpt_correction_type multi-scan
_exptl_absorpt_process_details
;
CrysAlisPro, Agilent Technologies,
Version 1.171.35.11 (release 16-05-2011 CrysAlis171 .NET)
(compiled May 16 2011,17:55:39)
Empirical absorption correction using spherical harmonics,
 implemented in SCALE3 ABSPACK scaling algorithm.
;
_exptl_crystal_colour colourless
_exptl_crystal_density_diffrn 1.20350(19)
_exptl_crystal_density_method 'not measured'
_exptl_crystal_description block
_exptl_crystal_F_000 376
_exptl_crystal_size_max 0.2504
_exptl_crystal_size_mid 0.1855
_exptl_crystal_size_min 0.1735
_refine_diff_density_max 0.543
_refine_diff_density_min -0.352
_refine_diff_density_rms 0.058
_refine_ls_extinction_method none
_refine_ls_goodness_of_fit_ref 1.059
_refine_ls_hydrogen_treatment constr
_refine_ls_matrix_type full
_refine_ls_number_parameters 120
_refine_ls_number_reflns 1907
_refine_ls_number_restraints 1
_refine_ls_restrained_S_all 1.061
_refine_ls_R_factor_all 0.0997
_refine_ls_R_factor_gt 0.0759
_refine_ls_shift/su_max 0.000
_refine_ls_shift/su_mean 0.000
_refine_ls_structure_factor_coef Fsqd
_refine_ls_weighting_details 'calc w=1/[\s^2^(Fo^2^)+(0.0965P)^2^+0.8658P] where P=(Fo^2^+2Fc^2^)/3'
_refine_ls_weighting_scheme calc
_refine_ls_wR_factor_gt 0.1940
_refine_ls_wR_factor_ref 0.2189
_reflns_number_gt 1387
_reflns_number_total 1907
_reflns_threshold_expression >2sigma(I)
_cod_data_source_file jo502618g_si_002.cif
_cod_data_source_block compound30
_cod_depositor_comments 'Adding full bibliography for 4030407--4030418.cif.'
_cod_original_sg_symbol_H-M 'P 21/c'
_cod_database_code 4030414

loop_
_symmetry_equiv_pos_as_xyz
'x, y, z'
'-x, y+1/2, -z+1/2'
'-x, -y, -z'
'x, -y-1/2, z-1/2'

loop_
_atom_site_label
_atom_site_type_symbol
_atom_site_fract_x
_atom_site_fract_y
_atom_site_fract_z
_atom_site_U_iso_or_equiv
_atom_site_adp_type
_atom_site_occupancy
_atom_site_symmetry_multiplicity
_atom_site_calc_flag
_atom_site_refinement_flags
_atom_site_disorder_assembly
_atom_site_disorder_group
O1 O 0.36277(16) -0.1530(2) 0.4774(2) 0.0433(6) Uani 1 1 d . . .
H1 H 0.3894 -0.2232 0.4304 0.065 Uiso 1 1 calc R . .
C1 C 0.2530(2) -0.1316(3) 0.4060(3) 0.0394(7) Uani 1 1 d . C .
H1A H 0.2142 -0.2322 0.4100 0.047 Uiso 1 1 calc R . .
C2 C 0.2348(2) -0.0769(3) 0.2364(3) 0.0350(7) Uani 1 1 d . . .
H2A H 0.2746 -0.1454 0.1753 0.042 Uiso 1 1 calc R A 1
C3 C 0.1138(2) -0.0897(4) 0.1739(3) 0.0433(7) Uani 1 1 d . C .
H3A H 0.0913 -0.1998 0.1752 0.052 Uiso 1 1 calc R . .
H3B H 0.0963 -0.0524 0.0650 0.052 Uiso 1 1 calc R . .
C4 C 0.0526(3) 0.0089(5) 0.2750(5) 0.0737(13) Uani 1 1 d . . .
H4A H 0.0032 0.0815 0.2081 0.088 Uiso 1 1 calc R C .
H4B H 0.0093 -0.0601 0.3285 0.088 Uiso 1 1 calc R . .
C5 C 0.1318(2) 0.1000(3) 0.3941(3) 0.0385(7) Uani 1 1 d . C .
H5 H 0.0921 0.1675 0.4561 0.046 Uiso 1 1 calc R . .
C6 C 0.2060(3) -0.0095(4) 0.5020(4) 0.0570(10) Uani 1 1 d . . .
H6A H 0.1655 -0.0624 0.5722 0.068 Uiso 1 1 calc R C .
H6B H 0.2650 0.0507 0.5666 0.068 Uiso 1 1 calc R . .
C7 C 0.1970(3) 0.1991(4) 0.3073(4) 0.0613(10) Uani 1 1 d . . .
H7A H 0.2444 0.2684 0.3811 0.074 Uiso 1 1 calc R B 1
H7B H 0.1485 0.2651 0.2313 0.074 Uiso 1 1 calc R B 1
C8 C 0.2662(2) 0.0959(4) 0.2205(3) 0.0411(7) Uani 0.844(10) 1 d P C 1
H8 H 0.2435 0.1222 0.1077 0.049 Uiso 0.844(10) 1 calc PR C 1
C9 C 0.3842(3) 0.1418(4) 0.2669(3) 0.0334(10) Uani 0.844(10) 1 d P C 1
H9A H 0.3907 0.2556 0.2540 0.040 Uiso 0.844(10) 1 calc PR C 1
H9B H 0.4105 0.1172 0.3783 0.040 Uiso 0.844(10) 1 calc PR C 1
C10 C 0.4547(2) 0.0595(5) 0.1718(4) 0.0340(10) Uani 0.844(10) 1 d P C 1
H10A H 0.4578 -0.0528 0.1974 0.041 Uiso 0.844(10) 1 calc PR C 1
H10B H 0.4225 0.0705 0.0598 0.041 Uiso 0.844(10) 1 calc PR C 1
O2 O 0.56319(15) 0.1230(3) 0.2022(2) 0.0418(6) Uani 0.844(10) 1 d P C 1
H2 H 0.5856 0.1317 0.2986 0.063 Uiso 0.844(10) 1 calc PR C 1
C8 C 0.2662(2) 0.0959(4) 0.2205(3) 0.0411(7) Uani 0.156(10) 1 d PD C 2
H8A H 0.2426 0.1218 0.1077 0.049 Uiso 0.156(10) 1 calc PR C 2
C91 C 0.3885(12) 0.049(5) 0.243(4) 0.088(10) Uiso 0.156(10) 1 d PD C 2
H91A H 0.4195 0.0444 0.3559 0.105 Uiso 0.156(10) 1 calc PR C 2
H91B H 0.3930 -0.0569 0.2004 0.105 Uiso 0.156(10) 1 calc PR C 2
C101 C 0.4544(17) 0.154(3) 0.169(3) 0.049(6) Uiso 0.156(10) 1 d P C 2
H10C H 0.4284 0.1496 0.0552 0.059 Uiso 0.156(10) 1 calc PR C 2
H10D H 0.4433 0.2621 0.2028 0.059 Uiso 0.156(10) 1 calc PR C 2
O2 O 0.56319(15) 0.1230(3) 0.2022(2) 0.0418(6) Uani 0.156(10) 1 d P C 2
H2B H 0.5843 0.1122 0.2986 0.063 Uiso 0.156(10) 1 calc PR C 2

loop_
_atom_site_aniso_label
_atom_site_aniso_U_11
_atom_site_aniso_U_22
_atom_site_aniso_U_33
_atom_site_aniso_U_23
_atom_site_aniso_U_13
_atom_site_aniso_U_12
O1 0.0427(12) 0.0549(13) 0.0284(9) -0.0006(8) -0.0019(8) 0.0172(9)
C1 0.0342(14) 0.0479(17) 0.0359(14) 0.0093(12) 0.0069(11) 0.0080(12)
C2 0.0262(13) 0.0501(16) 0.0276(12) -0.0038(11) 0.0027(10) 0.0031(11)
C3 0.0283(14) 0.0538(18) 0.0439(15) -0.0117(13) -0.0021(11) -0.0014(13)
C4 0.0286(16) 0.102(3) 0.085(3) -0.044(2) -0.0016(16) 0.0079(18)
C5 0.0372(15) 0.0464(16) 0.0321(13) -0.0007(11) 0.0072(11) 0.0074(12)
C6 0.071(2) 0.068(2) 0.0375(15) 0.0131(15) 0.0242(15) 0.0278(18)
C7 0.073(2) 0.053(2) 0.064(2) -0.0048(17) 0.0271(18) -0.0037(18)
C8 0.0390(16) 0.0531(17) 0.0327(13) 0.0058(12) 0.0110(11) -0.0058(13)
C9 0.0407(19) 0.0319(19) 0.0293(16) -0.0061(12) 0.0111(12) -0.0103(13)
C10 0.0249(16) 0.044(2) 0.0326(16) -0.0024(14) 0.0036(12) -0.0044(13)
O2 0.0320(10) 0.0642(14) 0.0290(9) 0.0023(9) 0.0057(7) -0.0095(9)
C8 0.0390(16) 0.0531(17) 0.0327(13) 0.0058(12) 0.0110(11) -0.0058(13)
O2 0.0320(10) 0.0642(14) 0.0290(9) 0.0023(9) 0.0057(7) -0.0095(9)

loop_
_atom_type_symbol
_atom_type_description
_atom_type_scat_dispersion_real
_atom_type_scat_dispersion_imag
_atom_type_scat_source
C C 0.0033 0.0016 'International Tables Vol C Tables 4.2.6.8 and 6.1.1.4'
H H 0.0000 0.0000 'International Tables Vol C Tables 4.2.6.8 and 6.1.1.4'
O O 0.0106 0.0060 'International Tables Vol C Tables 4.2.6.8 and 6.1.1.4'

loop_
_geom_angle_atom_site_label_1
_geom_angle_atom_site_label_2
_geom_angle_atom_site_label_3
_geom_angle
C1 O1 H1 109.5
O1 C1 C2 114.2(2)
O1 C1 C6 107.6(2)
C2 C1 C6 108.9(2)
O1 C1 H1A 108.7
C2 C1 H1A 108.7
C6 C1 H1A 108.7
C3 C2 C1 105.7(2)
C3 C2 C8 107.2(2)
C1 C2 C8 112.9(2)
C3 C2 H2A 110.3
C1 C2 H2A 110.3
C8 C2 H2A 110.3
C2 C3 C4 110.0(2)
C2 C3 H3A 109.7
C4 C3 H3A 109.7
C2 C3 H3B 109.7
C4 C3 H3B 109.7
H3A C3 H3B 108.2
C5 C4 C3 109.8(2)
C5 C4 H4A 109.7
C3 C4 H4A 109.7
C5 C4 H4B 109.7
C3 C4 H4B 109.7
H4A C4 H4B 108.2
C7 C5 C4 107.5(3)
C7 C5 C6 109.3(3)
C4 C5 C6 110.6(3)
C7 C5 H5 109.8
C4 C5 H5 109.8
C6 C5 H5 109.8
C5 C6 C1 110.0(2)
C5 C6 H6A 109.7
C1 C6 H6A 109.7
C5 C6 H6B 109.7
C1 C6 H6B 109.7
H6A C6 H6B 108.2
C5 C7 C8 110.5(3)
C5 C7 H7A 109.5
C8 C7 H7A 109.5
C5 C7 H7B 109.5
C8 C7 H7B 109.5
H7A C7 H7B 108.1
C9 C8 C2 118.8(3)
C9 C8 C7 110.2(3)
C2 C8 C7 108.7(2)
C9 C8 H8 106.1
C2 C8 H8 106.1
C7 C8 H8 106.1
C10 C9 C8 113.0(3)
C10 C9 H9A 109.0
C8 C9 H9A 109.0
C10 C9 H9B 109.0
C8 C9 H9B 109.0
H9A C9 H9B 107.8
O2 C10 C9 111.5(3)
O2 C10 H10A 109.3
C9 C10 H10A 109.3
O2 C10 H10B 109.3
C9 C10 H10B 109.3
H10A C10 H10B 108.0
C101 C91 H91A 108.5
C101 C91 H91B 108.5
H91A C91 H91B 107.5
C91 C101 H10C 108.5
C91 C101 H10D 108.5
H10C C101 H10D 107.5

loop_
_geom_bond_atom_site_label_1
_geom_bond_atom_site_label_2
_geom_bond_distance
O1 C1 1.421(3)
O1 H1 0.8400
C1 C2 1.534(4)
C1 C6 1.541(4)
C1 H1A 1.0000
C2 C3 1.528(3)
C2 C8 1.552(4)
C2 H2A 1.0000
C3 C4 1.547(4)
C3 H3A 0.9900
C3 H3B 0.9900
C4 C5 1.514(4)
C4 H4A 0.9900
C4 H4B 0.9900
C5 C7 1.501(4)
C5 C6 1.520(4)
C5 H5 1.0000
C6 H6A 0.9900
C6 H6B 0.9900
C7 C8 1.554(4)
C7 H7A 0.9900
C7 H7B 0.9900
C8 C9 1.524(4)
C8 H8 1.0000
C9 C10 1.518(5)
C9 H9A 0.9900
C9 H9B 0.9900
C10 O2 1.457(3)
C10 H10A 0.9900
C10 H10B 0.9900
O2 H2 0.8400
C91 C101 1.47(4)
C91 H91A 0.9900
C91 H91B 0.9900
C101 H10C 0.9900
C101 H10D 0.9900

loop_
_geom_torsion_atom_site_label_1
_geom_torsion_atom_site_label_2
_geom_torsion_atom_site_label_3
_geom_torsion_atom_site_label_4
_geom_torsion
O1 C1 C2 C3 170.1(2)
C6 C1 C2 C3 -69.7(3)
O1 C1 C2 C8 -73.1(3)
C6 C1 C2 C8 47.1(3)
C1 C2 C3 C4 57.4(3)
C8 C2 C3 C4 -63.2(3)
C2 C3 C4 C5 5.7(4)
C3 C4 C5 C7 57.9(4)
C3 C4 C5 C6 -61.4(4)
C7 C5 C6 C1 -68.9(3)
C4 C5 C6 C1 49.3(4)
O1 C1 C6 C5 139.6(3)
C2 C1 C6 C5 15.3(4)
C4 C5 C7 C8 -65.1(4)
C6 C5 C7 C8 55.1(3)
C3 C2 C8 C9 -177.0(2)
C1 C2 C8 C9 67.0(3)
C3 C2 C8 C7 56.0(3)
C1 C2 C8 C7 -60.0(3)
C5 C7 C8 C9 -125.1(3)
C5 C7 C8 C2 6.7(4)
C2 C8 C9 C10 60.8(4)
C7 C8 C9 C10 -172.9(3)
C8 C9 C10 O2 171.2(2)
